data_1566867
loop_
_publ_author_name
'Peel, Andrew J.'
'Terzopoulos, Alexandros'
'Jethwa, Rajesh B.'
'Choudhury, Dipanjana'
'Niu, Hao-Che'
'Bond, Andrew D.'
'Slaughter, Jonathan'
'Wright, Dominic S.'

_publ_section_title
;
 A chiral phosphazane reagent strategy for the determination of
 enantiomeric excess of amines
;
_journal_name_full 'Chemical Science'
_journal_paper_doi 10.1039/D2SC01692C
_journal_year 2022
_chemical_absolute_configuration ad
_chemical_formula_moiety 'C23 H48 N3 O P2 +, I -'
_chemical_formula_sum 'C23 H48 I N3 O P2'
_chemical_formula_weight 571.48
_space_group_crystal_system monoclinic
_space_group_IT_number 5
_space_group_name_Hall 'C 2y'
_space_group_name_H-M_alt 'C 1 2 1'
_atom_sites_solution_hydrogens geom
_atom_sites_solution_primary dual
_atom_sites_solution_secondary difmap
_audit_creation_method SHELXL-2018/3
_audit_update_record
;
2022-03-11 deposited with the CCDC.	2022-04-12 downloaded from the CCDC.
;
_cell_angle_alpha 90
_cell_angle_beta 97.111(2)
_cell_angle_gamma 90
_cell_formula_units_Z 4
_cell_length_a 14.3333(7)
_cell_length_b 11.7334(5)
_cell_length_c 18.0008(8)
_cell_measurement_reflns_used 9224
_cell_measurement_temperature 220(2)
_cell_measurement_theta_max 66.54
_cell_measurement_theta_min 4.89
_cell_volume 3004.1(2)
_computing_cell_refinement 'SAINT (Bruker, 2016)'
_computing_data_collection 'APEX3 (Bruker, 2016)'
_computing_data_reduction SAINT
_computing_molecular_graphics 'Mercury (Macrae et al., 2008)'
_computing_publication_material SHELXL
_computing_structure_refinement 'SHELXL (Sheldrick, 2015)'
_computing_structure_solution 'SHELXT (Sheldrick, 2015)'
_diffrn_ambient_temperature 220(2)
_diffrn_measured_fraction_theta_full 0.995
_diffrn_measured_fraction_theta_max 0.995
_diffrn_measurement_device_type 'Bruker D8-QUEST PHOTON-III'
_diffrn_measurement_method '\w and \f-scans'
_diffrn_radiation_type CuK\a
_diffrn_radiation_wavelength 1.54178
_diffrn_reflns_av_R_equivalents 0.0446
_diffrn_reflns_av_unetI/netI 0.0376
_diffrn_reflns_Laue_measured_fraction_full 0.995
_diffrn_reflns_Laue_measured_fraction_max 0.995
_diffrn_reflns_limit_h_max 16
_diffrn_reflns_limit_h_min -17
_diffrn_reflns_limit_k_max 13
_diffrn_reflns_limit_k_min -12
_diffrn_reflns_limit_l_max 21
_diffrn_reflns_limit_l_min -21
_diffrn_reflns_number 22428
_diffrn_reflns_point_group_measured_fraction_full 0.973
_diffrn_reflns_point_group_measured_fraction_max 0.973
_diffrn_reflns_theta_full 66.679
_diffrn_reflns_theta_max 66.679
_diffrn_reflns_theta_min 2.473
_diffrn_source 'Incoatec I\mS Cu microsource'
_exptl_absorpt_coefficient_mu 9.505
_exptl_absorpt_correction_T_max 0.7528
_exptl_absorpt_correction_T_min 0.4360
_exptl_absorpt_correction_type multi-scan
_exptl_absorpt_process_details 'SADABS (Bruker, 2014)'
_exptl_crystal_colour colourless
_exptl_crystal_density_diffrn 1.264
_exptl_crystal_description plate
_exptl_crystal_F_000 1192
_exptl_crystal_size_max 0.250
_exptl_crystal_size_mid 0.200
_exptl_crystal_size_min 0.020
_refine_diff_density_max 1.548
_refine_diff_density_min -1.297
_refine_diff_density_rms 0.150
_refine_ls_abs_structure_details
;
Flack x determined using 2182 quotients [(I+)-(I-)]/[(I+)+(I-)]
(Parsons, Flack and Wagner, Acta Cryst. B69 (2013) 249-259).
;
_refine_ls_abs_structure_Flack -0.001(12)
_refine_ls_extinction_method none
_refine_ls_goodness_of_fit_ref 1.057
_refine_ls_hydrogen_treatment constr
_refine_ls_matrix_type full
_refine_ls_number_parameters 271
_refine_ls_number_reflns 5150
_refine_ls_number_restraints 162
_refine_ls_restrained_S_all 1.081
_refine_ls_R_factor_all 0.0771
_refine_ls_R_factor_gt 0.0752
_refine_ls_shift/su_max 0.001
_refine_ls_shift/su_mean 0.000
_refine_ls_structure_factor_coef Fsqd
_refine_ls_weighting_details 'w=1/[\s^2^(Fo^2^)+(0.1641P)^2^+8.4571P] where P=(Fo^2^+2Fc^2^)/3'
_refine_ls_weighting_scheme calc
_refine_ls_wR_factor_gt 0.2081
_refine_ls_wR_factor_ref 0.2129
_reflns_Friedel_coverage 0.856
_reflns_Friedel_fraction_full 0.948
_reflns_Friedel_fraction_max 0.948
_reflns_number_gt 4985
_reflns_number_total 5150
_reflns_threshold_expression 'I > 2\s(I)'
_cod_data_source_file d2sc01692c3.cif
_cod_data_source_block 12R
_cod_original_sg_symbol_H-M 'C 2'
_cod_database_code 1566867
_cambridge_user_name 'Alexandros Terzopoulos'
_cambridge_user_crsid at844
_cambridge_supervisor_name 'Dominic Wright'
_cambridge_supervisor_crsid dsw1000
_cambridge_crystallographer_name 'Andrew Bond'
_cambridge_crystallographer_crsid adb29
_cambridge_sample_id AT005_crop2
_cambridge_data_id DW_B2_0353
_shelx_space_group_comment
;
The symmetry employed for this shelxl refinement is uniquely defined
by the following loop, which should always be used as a source of
symmetry information in preference to the above space-group names.
They are only intended as comments.
;
_shelx_estimated_absorpt_t_min 0.200
_shelx_estimated_absorpt_t_max 0.833

loop_
_space_group_symop_operation_xyz
'x, y, z'
'-x, y, -z'
'x+1/2, y+1/2, z'
'-x+1/2, y+1/2, -z'

loop_
_atom_site_label
_atom_site_type_symbol
_atom_site_fract_x
_atom_site_fract_y
_atom_site_fract_z
_atom_site_U_iso_or_equiv
_atom_site_adp_type
_atom_site_occupancy
_atom_site_site_symmetry_order
_atom_site_calc_flag
_atom_site_refinement_flags_posn
_atom_site_refinement_flags_adp
_atom_site_refinement_flags_occupancy
_atom_site_disorder_assembly
_atom_site_disorder_group
I1 I 0.78609(4) 0.29034(10) 0.62784(4) 0.0607(3) Uani 1 1 d . . . . .
P1 P 0.7922(2) 0.9056(3) 0.64365(17) 0.0475(7) Uani 1 1 d . . . . .
P2 P 0.7921(3) 0.6952(3) 0.6721(2) 0.0646(10) Uani 1 1 d . . . . .
O1 O 0.8043(6) 0.6833(8) 0.7615(6) 0.060(2) Uani 1 1 d . . . . .
N1 N 0.7142(7) 0.8069(11) 0.6541(7) 0.064(3) Uani 1 1 d . . . . .
N2 N 0.8712(6) 0.8030(11) 0.6615(5) 0.056(2) Uani 1 1 d . . . . .
N3 N 0.8011(7) 1.0122(9) 0.7020(5) 0.049(2) Uani 1 1 d . . . . .
H3 H 0.797988 1.080542 0.683106 0.059 Uiso 1 1 calc R U . . .
C1 C 0.6100(7) 0.7993(12) 0.6411(6) 0.062(3) Uani 1 1 d D U . . .
C2 C 0.5854(13) 0.7087(17) 0.5806(10) 0.105(7) Uani 1 1 d D U . . .
H2A H 0.517609 0.701185 0.570520 0.157 Uiso 1 1 calc R U . . .
H2B H 0.610415 0.731277 0.535154 0.157 Uiso 1 1 calc R U . . .
H2C H 0.612555 0.636217 0.597825 0.157 Uiso 1 1 calc R U . . .
C3 C 0.5677(16) 0.9144(14) 0.6155(14) 0.136(10) Uani 1 1 d D U . . .
H3A H 0.499680 0.908120 0.607255 0.204 Uiso 1 1 calc R U . . .
H3B H 0.585598 0.971258 0.653684 0.204 Uiso 1 1 calc R U . . .
H3C H 0.590802 0.936774 0.569219 0.204 Uiso 1 1 calc R U . . .
C4 C 0.5708(12) 0.762(2) 0.7137(8) 0.114(8) Uani 1 1 d D U . . .
H4A H 0.502813 0.757173 0.704489 0.171 Uiso 1 1 calc R U . . .
H4B H 0.596281 0.687682 0.729111 0.171 Uiso 1 1 calc R U . . .
H4C H 0.588862 0.816988 0.752977 0.171 Uiso 1 1 calc R U . . .
C5 C 0.9727(8) 0.7951(13) 0.6536(7) 0.073(3) Uani 1 1 d D U . . .
C6 C 0.986(2) 0.7017(19) 0.5966(15) 0.179(14) Uani 1 1 d D U . . .
H6A H 1.052599 0.695500 0.590864 0.269 Uiso 1 1 calc R U . . .
H6B H 0.964238 0.629525 0.614085 0.269 Uiso 1 1 calc R U . . .
H6C H 0.951012 0.720750 0.548763 0.269 Uiso 1 1 calc R U . . .
C7 C 1.0074(13) 0.9095(13) 0.6286(11) 0.090(6) Uani 1 1 d D U . . .
H7A H 1.073795 0.904288 0.623446 0.135 Uiso 1 1 calc R U . . .
H7B H 0.972620 0.930284 0.580831 0.135 Uiso 1 1 calc R U . . .
H7C H 0.997827 0.967092 0.665602 0.135 Uiso 1 1 calc R U . . .
C8 C 1.0238(13) 0.764(2) 0.7311(10) 0.135(10) Uani 1 1 d D U . . .
H8A H 1.090796 0.757885 0.728329 0.203 Uiso 1 1 calc R U . . .
H8B H 1.012585 0.822693 0.766879 0.203 Uiso 1 1 calc R U . . .
H8C H 1.000361 0.691559 0.747133 0.203 Uiso 1 1 calc R U . . .
C9 C 0.7773(13) 0.5841(17) 0.8031(11) 0.095(6) Uani 1 1 d D U . . .
H9A H 0.757211 0.522018 0.767353 0.114 Uiso 1 1 calc R U . . .
C10 C 0.6984(18) 0.606(4) 0.8538(15) 0.138(9) Uani 1 1 d D U . . .
H10A H 0.679478 0.686112 0.851774 0.165 Uiso 1 1 calc R U . . .
H10B H 0.643090 0.558707 0.837655 0.165 Uiso 1 1 calc R U . . .
C11 C 0.7413(15) 0.5732(18) 0.9330(13) 0.122(8) Uani 1 1 d D U . . .
H11A H 0.696565 0.558829 0.969700 0.146 Uiso 1 1 calc R U . . .
C12 C 0.7992(12) 0.4690(13) 0.9111(9) 0.085(5) Uani 1 1 d D U . . .
C13 C 0.8545(9) 0.5405(13) 0.8609(7) 0.074(4) Uani 1 1 d D U . . .
C14 C 0.9044(14) 0.6310(17) 0.9116(10) 0.094(5) Uani 1 1 d D U . . .
H14A H 0.921603 0.697813 0.883579 0.113 Uiso 1 1 calc R U . . .
H14B H 0.959998 0.601056 0.942580 0.113 Uiso 1 1 calc R U . . .
C15 C 0.8227(18) 0.656(3) 0.9576(19) 0.147(11) Uani 1 1 d D U . . .
H15A H 0.843963 0.646223 1.011111 0.176 Uiso 1 1 calc R U . . .
H15B H 0.801351 0.734880 0.949311 0.176 Uiso 1 1 calc R U . . .
C16 C 0.8564(16) 0.423(2) 0.9825(9) 0.105(6) Uani 1 1 d D U . . .
H16A H 0.815822 0.379212 1.010811 0.158 Uiso 1 1 calc R U . . .
H16B H 0.906872 0.375347 0.969176 0.158 Uiso 1 1 calc R U . . .
H16C H 0.882842 0.486787 1.012703 0.158 Uiso 1 1 calc R U . . .
C17 C 0.728(2) 0.380(3) 0.8751(17) 0.155(13) Uani 1 1 d D U . . .
H17A H 0.698290 0.341430 0.914115 0.232 Uiso 1 1 calc R U . . .
H17B H 0.679607 0.417564 0.841121 0.232 Uiso 1 1 calc R U . . .
H17C H 0.759855 0.323977 0.847743 0.232 Uiso 1 1 calc R U . . .
C18 C 0.9212(17) 0.4655(18) 0.8205(13) 0.102(6) Uani 1 1 d D U . . .
H18A H 0.971366 0.436552 0.856647 0.153 Uiso 1 1 calc R U . . .
H18B H 0.886200 0.402103 0.796187 0.153 Uiso 1 1 calc R U . . .
H18C H 0.947791 0.510709 0.783191 0.153 Uiso 1 1 calc R U . . .
C19 C 0.7278(12) 1.050(2) 0.8128(10) 0.091(5) Uani 1 1 d . U . . .
H19A H 0.735231 1.044106 0.866959 0.137 Uiso 1 1 calc R U . . .
H19B H 0.720361 1.129709 0.798472 0.137 Uiso 1 1 calc R U . . .
H19C H 0.672626 1.007769 0.791973 0.137 Uiso 1 1 calc R U . . .
C20 C 0.8137(9) 1.0021(11) 0.7833(6) 0.049(2) Uani 1 1 d . U . . .
H20A H 0.818087 0.920117 0.796187 0.059 Uiso 1 1 calc R U . . .
C21 C 0.9016(13) 1.058(2) 0.8158(10) 0.091(5) Uani 1 1 d . U . . .
H21A H 0.895600 1.140260 0.808123 0.109 Uiso 1 1 calc R U . . .
H21B H 0.953288 1.031094 0.789396 0.109 Uiso 1 1 calc R U . . .
C22 C 0.926(2) 1.034(4) 0.9006(15) 0.144(10) Uani 1 1 d . U . . .
H22A H 0.984619 1.072268 0.918939 0.216 Uiso 1 1 calc R U . . .
H22B H 0.876257 1.061530 0.927321 0.216 Uiso 1 1 calc R U . . .
H22C H 0.933968 0.952320 0.908586 0.216 Uiso 1 1 calc R U . . .
C23 C 0.7858(14) 0.9694(13) 0.5527(8) 0.071(4) Uani 1 1 d . U . . .
H23A H 0.780354 0.910155 0.514849 0.106 Uiso 1 1 calc R U . . .
H23B H 0.731283 1.018936 0.544832 0.106 Uiso 1 1 calc R U . . .
H23C H 0.842261 1.013630 0.549263 0.106 Uiso 1 1 calc R U . . .

loop_
_atom_site_aniso_label
_atom_site_aniso_U_11
_atom_site_aniso_U_22
_atom_site_aniso_U_33
_atom_site_aniso_U_23
_atom_site_aniso_U_13
_atom_site_aniso_U_12
I1 0.0588(4) 0.0572(5) 0.0661(5) 0.0157(4) 0.0071(3) 0.0035(4)
P1 0.0548(16) 0.0437(16) 0.0422(12) -0.0028(12) -0.0015(10) -0.0005(11)
P2 0.068(2) 0.0433(16) 0.075(2) -0.0014(15) -0.0197(17) -0.0009(14)
O1 0.056(5) 0.046(5) 0.076(6) 0.007(4) 0.006(4) -0.001(3)
N1 0.053(5) 0.054(7) 0.080(7) 0.002(5) -0.018(4) -0.003(5)
N2 0.053(4) 0.058(6) 0.056(5) -0.006(5) 0.003(4) 0.007(5)
N3 0.063(5) 0.044(5) 0.042(5) 0.000(4) 0.009(4) 0.001(4)
C1 0.050(5) 0.069(7) 0.061(6) 0.007(6) -0.017(4) -0.001(6)
C2 0.062(9) 0.130(16) 0.118(14) -0.027(12) -0.007(9) -0.029(10)
C3 0.077(12) 0.096(14) 0.22(2) 0.061(15) -0.026(14) 0.008(11)
C4 0.069(8) 0.20(2) 0.079(9) 0.010(12) 0.018(7) 0.026(12)
C5 0.056(5) 0.061(6) 0.098(8) -0.005(8) -0.001(5) 0.005(7)
C6 0.137(19) 0.17(2) 0.23(3) -0.09(2) 0.029(19) 0.051(17)
C7 0.083(10) 0.087(11) 0.107(12) 0.026(9) 0.040(9) 0.020(9)
C8 0.071(9) 0.17(2) 0.157(17) 0.081(16) -0.023(10) -0.022(12)
C9 0.102(10) 0.078(9) 0.096(10) 0.017(8) -0.027(8) -0.014(8)
C10 0.121(13) 0.145(15) 0.150(14) 0.016(12) 0.028(11) 0.001(11)
C11 0.127(12) 0.134(14) 0.116(12) 0.018(10) 0.057(10) -0.009(10)
C12 0.098(10) 0.068(8) 0.085(9) 0.011(7) -0.007(7) -0.006(7)
C13 0.060(6) 0.108(10) 0.052(6) 0.013(7) 0.002(5) -0.005(7)
C14 0.101(10) 0.088(10) 0.087(9) -0.006(8) -0.012(8) -0.006(8)
C15 0.154(15) 0.144(15) 0.143(15) -0.013(12) 0.024(12) 0.005(12)
C16 0.128(14) 0.128(15) 0.059(8) 0.028(10) 0.013(9) -0.016(12)
C17 0.16(2) 0.15(2) 0.15(2) 0.024(16) 0.013(17) -0.065(17)
C18 0.121(15) 0.094(12) 0.091(12) 0.019(10) 0.011(11) 0.014(11)
C19 0.075(9) 0.126(14) 0.077(9) -0.042(10) 0.024(7) 0.006(9)
C20 0.055(6) 0.054(6) 0.040(5) 0.001(4) 0.014(4) 0.004(5)
C21 0.081(8) 0.131(12) 0.064(8) -0.002(8) 0.015(7) -0.006(8)
C22 0.134(17) 0.21(2) 0.084(13) 0.015(16) 0.003(13) 0.002(19)
C23 0.107(11) 0.054(7) 0.047(6) -0.013(6) -0.010(7) 0.001(7)

loop_
_atom_type_symbol
_atom_type_description
_atom_type_scat_dispersion_real
_atom_type_scat_dispersion_imag
_atom_type_scat_source
C C 0.0181 0.0091 'International Tables Vol C Tables 4.2.6.8 and 6.1.1.4'
H H 0.0000 0.0000 'International Tables Vol C Tables 4.2.6.8 and 6.1.1.4'
N N 0.0311 0.0180 'International Tables Vol C Tables 4.2.6.8 and 6.1.1.4'
O O 0.0492 0.0322 'International Tables Vol C Tables 4.2.6.8 and 6.1.1.4'
P P 0.2955 0.4335 'International Tables Vol C Tables 4.2.6.8 and 6.1.1.4'
I I -0.3257 6.8362 'International Tables Vol C Tables 4.2.6.8 and 6.1.1.4'

loop_
_geom_angle_atom_site_label_1
_geom_angle_atom_site_label_2
_geom_angle_atom_site_label_3
_geom_angle
_geom_angle_site_symmetry_1
_geom_angle_site_symmetry_3
_geom_angle_publ_flag
N3 P1 N1 118.0(6) . . ?
N3 P1 N2 115.9(6) . . ?
N1 P1 N2 85.6(6) . . ?
N3 P1 C23 105.0(6) . . ?
N1 P1 C23 116.2(7) . . ?
N2 P1 C23 115.9(7) . . ?
O1 P2 N2 100.6(5) . . ?
O1 P2 N1 104.0(6) . . ?
N2 P2 N1 80.8(5) . . ?
C9 O1 P2 125.5(10) . . ?
C1 N1 P1 135.4(10) . . ?
C1 N1 P2 126.8(10) . . ?
P1 N1 P2 97.1(6) . . ?
C5 N2 P1 133.0(10) . . ?
C5 N2 P2 129.1(10) . . ?
P1 N2 P2 96.4(5) . . ?
C20 N3 P1 125.2(9) . . ?
C20 N3 H3 117.4 . . ?
P1 N3 H3 117.4 . . ?
N1 C1 C3 110.4(13) . . ?
N1 C1 C2 107.0(11) . . ?
C3 C1 C2 110.5(9) . . ?
N1 C1 C4 110.3(10) . . ?
C3 C1 C4 109.5(10) . . ?
C2 C1 C4 109.1(10) . . ?
C1 C2 H2A 109.5 . . ?
C1 C2 H2B 109.5 . . ?
H2A C2 H2B 109.5 . . ?
C1 C2 H2C 109.5 . . ?
H2A C2 H2C 109.5 . . ?
H2B C2 H2C 109.5 . . ?
C1 C3 H3A 109.5 . . ?
C1 C3 H3B 109.5 . . ?
H3A C3 H3B 109.5 . . ?
C1 C3 H3C 109.5 . . ?
H3A C3 H3C 109.5 . . ?
H3B C3 H3C 109.5 . . ?
C1 C4 H4A 109.5 . . ?
C1 C4 H4B 109.5 . . ?
H4A C4 H4B 109.5 . . ?
C1 C4 H4C 109.5 . . ?
H4A C4 H4C 109.5 . . ?
H4B C4 H4C 109.5 . . ?
N2 C5 C7 109.5(12) . . ?
N2 C5 C6 108.6(15) . . ?
C7 C5 C6 111.2(11) . . ?
N2 C5 C8 106.9(11) . . ?
C7 C5 C8 110.0(10) . . ?
C6 C5 C8 110.6(11) . . ?
C5 C6 H6A 109.5 . . ?
C5 C6 H6B 109.5 . . ?
H6A C6 H6B 109.5 . . ?
C5 C6 H6C 109.5 . . ?
H6A C6 H6C 109.5 . . ?
H6B C6 H6C 109.5 . . ?
C5 C7 H7A 109.5 . . ?
C5 C7 H7B 109.5 . . ?
H7A C7 H7B 109.5 . . ?
C5 C7 H7C 109.5 . . ?
H7A C7 H7C 109.5 . . ?
H7B C7 H7C 109.5 . . ?
C5 C8 H8A 109.5 . . ?
C5 C8 H8B 109.5 . . ?
H8A C8 H8B 109.5 . . ?
C5 C8 H8C 109.5 . . ?
H8A C8 H8C 109.5 . . ?
H8B C8 H8C 109.5 . . ?
O1 C9 C13 113.8(14) . . ?
O1 C9 C10 115.3(19) . . ?
C13 C9 C10 100.0(16) . . ?
O1 C9 H9A 109.1 . . ?
C13 C9 H9A 109.1 . . ?
C10 C9 H9A 109.1 . . ?
C11 C10 C9 105.5(18) . . ?
C11 C10 H10A 110.6 . . ?
C9 C10 H10A 110.6 . . ?
C11 C10 H10B 110.6 . . ?
C9 C10 H10B 110.6 . . ?
H10A C10 H10B 108.8 . . ?
C10 C11 C15 108(3) . . ?
C10 C11 C12 97.2(18) . . ?
C15 C11 C12 99.2(18) . . ?
C10 C11 H11A 116.4 . . ?
C15 C11 H11A 116.4 . . ?
C12 C11 H11A 116.4 . . ?
C13 C12 C16 115.2(13) . . ?
C13 C12 C17 119.4(16) . . ?
C16 C12 C17 111.8(19) . . ?
C13 C12 C11 92.9(12) . . ?
C16 C12 C11 108.0(18) . . ?
C17 C12 C11 107(2) . . ?
C9 C13 C14 115.3(15) . . ?
C9 C13 C12 101.8(12) . . ?
C14 C13 C12 105.6(13) . . ?
C9 C13 C18 108.1(15) . . ?
C14 C13 C18 114.1(15) . . ?
C12 C13 C18 111.3(15) . . ?
C13 C14 C15 97.1(16) . . ?
C13 C14 H14A 112.3 . . ?
C15 C14 H14A 112.3 . . ?
C13 C14 H14B 112.3 . . ?
C15 C14 H14B 112.3 . . ?
H14A C14 H14B 109.9 . . ?
C11 C15 C14 108.9(18) . . ?
C11 C15 H15A 109.9 . . ?
C14 C15 H15A 109.9 . . ?
C11 C15 H15B 109.9 . . ?
C14 C15 H15B 109.9 . . ?
H15A C15 H15B 108.3 . . ?
C12 C16 H16A 109.5 . . ?
C12 C16 H16B 109.5 . . ?
H16A C16 H16B 109.5 . . ?
C12 C16 H16C 109.5 . . ?
H16A C16 H16C 109.5 . . ?
H16B C16 H16C 109.5 . . ?
C12 C17 H17A 109.5 . . ?
C12 C17 H17B 109.5 . . ?
H17A C17 H17B 109.5 . . ?
C12 C17 H17C 109.5 . . ?
H17A C17 H17C 109.5 . . ?
H17B C17 H17C 109.5 . . ?
C13 C18 H18A 109.5 . . ?
C13 C18 H18B 109.5 . . ?
H18A C18 H18B 109.5 . . ?
C13 C18 H18C 109.5 . . ?
H18A C18 H18C 109.5 . . ?
H18B C18 H18C 109.5 . . ?
C20 C19 H19A 109.5 . . ?
C20 C19 H19B 109.5 . . ?
H19A C19 H19B 109.5 . . ?
C20 C19 H19C 109.5 . . ?
H19A C19 H19C 109.5 . . ?
H19B C19 H19C 109.5 . . ?
N3 C20 C21 111.0(11) . . ?
N3 C20 C19 108.5(12) . . ?
C21 C20 C19 112.8(13) . . ?
N3 C20 H20A 108.1 . . ?
C21 C20 H20A 108.1 . . ?
C19 C20 H20A 108.1 . . ?
C20 C21 C22 113.1(19) . . ?
C20 C21 H21A 109.0 . . ?
C22 C21 H21A 109.0 . . ?
C20 C21 H21B 109.0 . . ?
C22 C21 H21B 109.0 . . ?
H21A C21 H21B 107.8 . . ?
C21 C22 H22A 109.5 . . ?
C21 C22 H22B 109.5 . . ?
H22A C22 H22B 109.5 . . ?
C21 C22 H22C 109.5 . . ?
H22A C22 H22C 109.5 . . ?
H22B C22 H22C 109.5 . . ?
P1 C23 H23A 109.5 . . ?
P1 C23 H23B 109.5 . . ?
H23A C23 H23B 109.5 . . ?
P1 C23 H23C 109.5 . . ?
H23A C23 H23C 109.5 . . ?
H23B C23 H23C 109.5 . . ?

loop_
_geom_bond_atom_site_label_1
_geom_bond_atom_site_label_2
_geom_bond_distance
_geom_bond_site_symmetry_2
_geom_bond_publ_flag
P1 N3 1.627(11) . ?
P1 N1 1.637(12) . ?
P1 N2 1.657(11) . ?
P1 C23 1.792(15) . ?
P2 O1 1.604(11) . ?
P2 N2 1.725(13) . ?
P2 N1 1.727(12) . ?
O1 C9 1.46(2) . ?
N1 C1 1.485(14) . ?
N2 C5 1.482(15) . ?
N3 C20 1.457(14) . ?
N3 H3 0.8700 . ?
C1 C3 1.528(11) . ?
C1 C2 1.532(11) . ?
C1 C4 1.549(11) . ?
C2 H2A 0.9700 . ?
C2 H2B 0.9700 . ?
C2 H2C 0.9700 . ?
C3 H3A 0.9700 . ?
C3 H3B 0.9700 . ?
C3 H3C 0.9700 . ?
C4 H4A 0.9700 . ?
C4 H4B 0.9700 . ?
C4 H4C 0.9700 . ?
C5 C7 1.519(12) . ?
C5 C6 1.530(12) . ?
C5 C8 1.539(11) . ?
C6 H6A 0.9700 . ?
C6 H6B 0.9700 . ?
C6 H6C 0.9700 . ?
C7 H7A 0.9700 . ?
C7 H7B 0.9700 . ?
C7 H7C 0.9700 . ?
C8 H8A 0.9700 . ?
C8 H8B 0.9700 . ?
C8 H8C 0.9700 . ?
C9 C13 1.512(12) . ?
C9 C10 1.560(13) . ?
C9 H9A 0.9900 . ?
C10 C11 1.530(14) . ?
C10 H10A 0.9800 . ?
C10 H10B 0.9800 . ?
C11 C15 1.541(14) . ?
C11 C12 1.556(13) . ?
C11 H11A 0.9900 . ?
C12 C13 1.525(12) . ?
C12 C16 1.533(12) . ?
C12 C17 1.553(13) . ?
C13 C14 1.520(12) . ?
C13 C18 1.546(13) . ?
C14 C15 1.544(14) . ?
C14 H14A 0.9800 . ?
C14 H14B 0.9800 . ?
C15 H15A 0.9800 . ?
C15 H15B 0.9800 . ?
C16 H16A 0.9700 . ?
C16 H16B 0.9700 . ?
C16 H16C 0.9700 . ?
C17 H17A 0.9700 . ?
C17 H17B 0.9700 . ?
C17 H17C 0.9700 . ?
C18 H18A 0.9700 . ?
C18 H18B 0.9700 . ?
C18 H18C 0.9700 . ?
C19 C20 1.510(18) . ?
C19 H19A 0.9700 . ?
C19 H19B 0.9700 . ?
C19 H19C 0.9700 . ?
C20 C21 1.47(2) . ?
C20 H20A 0.9900 . ?
C21 C22 1.55(3) . ?
C21 H21A 0.9800 . ?
C21 H21B 0.9800 . ?
C22 H22A 0.9700 . ?
C22 H22B 0.9700 . ?
C22 H22C 0.9700 . ?
C23 H23A 0.9700 . ?
C23 H23B 0.9700 . ?
C23 H23C 0.9700 . ?

loop_
_geom_torsion_atom_site_label_1
_geom_torsion_atom_site_label_2
_geom_torsion_atom_site_label_3
_geom_torsion_atom_site_label_4
_geom_torsion
_geom_torsion_site_symmetry_1
_geom_torsion_site_symmetry_2
_geom_torsion_site_symmetry_3
_geom_torsion_site_symmetry_4
_geom_torsion_publ_flag
N2 P2 O1 C9 -160.3(12) . . . . ?
N1 P2 O1 C9 116.6(12) . . . . ?
N3 P1 N1 C1 72.1(14) . . . . ?
N2 P1 N1 C1 -170.8(13) . . . . ?
C23 P1 N1 C1 -54.0(16) . . . . ?
N3 P1 N1 P2 -117.7(6) . . . . ?
N2 P1 N1 P2 -0.6(6) . . . . ?
C23 P1 N1 P2 116.2(8) . . . . ?
O1 P2 N1 C1 -89.3(11) . . . . ?
N2 P2 N1 C1 172.0(11) . . . . ?
O1 P2 N1 P1 99.3(6) . . . . ?
N2 P2 N1 P1 0.6(6) . . . . ?
N3 P1 N2 C5 -73.5(12) . . . . ?
N1 P1 N2 C5 167.4(12) . . . . ?
C23 P1 N2 C5 50.3(13) . . . . ?
N3 P1 N2 P2 119.7(6) . . . . ?
N1 P1 N2 P2 0.6(6) . . . . ?
C23 P1 N2 P2 -116.5(7) . . . . ?
O1 P2 N2 C5 89.2(11) . . . . ?
N1 P2 N2 C5 -168.2(11) . . . . ?
O1 P2 N2 P1 -103.3(5) . . . . ?
N1 P2 N2 P1 -0.6(6) . . . . ?
N1 P1 N3 C20 52.4(12) . . . . ?
N2 P1 N3 C20 -47.0(12) . . . . ?
C23 P1 N3 C20 -176.3(12) . . . . ?
P1 N1 C1 C3 -3.5(19) . . . . ?
P2 N1 C1 C3 -171.4(13) . . . . ?
P1 N1 C1 C2 116.8(15) . . . . ?
P2 N1 C1 C2 -51.1(15) . . . . ?
P1 N1 C1 C4 -124.7(14) . . . . ?
P2 N1 C1 C4 67.4(16) . . . . ?
P1 N2 C5 C7 4.5(17) . . . . ?
P2 N2 C5 C7 167.5(10) . . . . ?
P1 N2 C5 C6 -117.0(16) . . . . ?
P2 N2 C5 C6 46.0(15) . . . . ?
P1 N2 C5 C8 123.6(14) . . . . ?
P2 N2 C5 C8 -73.4(14) . . . . ?
P2 O1 C9 C13 128.7(13) . . . . ?
P2 O1 C9 C10 -116.5(17) . . . . ?
O1 C9 C10 C11 -122(2) . . . . ?
C13 C9 C10 C11 1(3) . . . . ?
C9 C10 C11 C15 65(3) . . . . ?
C9 C10 C11 C12 -37(3) . . . . ?
C10 C11 C12 C13 58.5(18) . . . . ?
C15 C11 C12 C13 -51(2) . . . . ?
C10 C11 C12 C16 176.2(19) . . . . ?
C15 C11 C12 C16 66(2) . . . . ?
C10 C11 C12 C17 -63(2) . . . . ?
C15 C11 C12 C17 -173(2) . . . . ?
O1 C9 C13 C14 48(2) . . . . ?
C10 C9 C13 C14 -76(2) . . . . ?
O1 C9 C13 C12 161.4(15) . . . . ?
C10 C9 C13 C12 38(2) . . . . ?
O1 C9 C13 C18 -81(2) . . . . ?
C10 C9 C13 C18 155(2) . . . . ?
C16 C12 C13 C9 -172.7(18) . . . . ?
C17 C12 C13 C9 50(3) . . . . ?
C11 C12 C13 C9 -61.3(15) . . . . ?
C16 C12 C13 C14 -52(2) . . . . ?
C17 C12 C13 C14 171(2) . . . . ?
C11 C12 C13 C14 59.4(15) . . . . ?
C16 C12 C13 C18 72(2) . . . . ?
C17 C12 C13 C18 -65(3) . . . . ?
C11 C12 C13 C18 -176.2(16) . . . . ?
C9 C13 C14 C15 71(2) . . . . ?
C12 C13 C14 C15 -40(2) . . . . ?
C18 C13 C14 C15 -163(2) . . . . ?
C10 C11 C15 C14 -70(3) . . . . ?
C12 C11 C15 C14 31(3) . . . . ?
C13 C14 C15 C11 4(3) . . . . ?
P1 N3 C20 C21 120.3(14) . . . . ?
P1 N3 C20 C19 -115.1(13) . . . . ?
N3 C20 C21 C22 -171(2) . . . . ?
C19 C20 C21 C22 67(3) . . . . ?
